data_7134673
loop_
_publ_author_name
'Kr\/oll, Peter Lundg\%ard'
'Strandfelt, Asger'
'Jokumsen, Maria Harbo'
'Nielsen, Mogens Br\/ondsted'

_publ_section_title
;
 Donor/acceptor-substituted radiaannulene segments of 6,6,12-graphyne
;
_journal_issue 52
_journal_name_full 'Chemical Communications'
_journal_page_first 9416
_journal_page_last 9419
_journal_paper_doi 10.1039/D5CC02685G
_journal_volume 61
_journal_year 2025
_chemical_formula_moiety '2(C108 H126 N4 Si4), 1.835(H)'
_chemical_formula_sum 'C216 H253.84 N8 Si8'
_chemical_formula_weight 3186.82
_space_group_crystal_system monoclinic
_space_group_IT_number 14
_space_group_name_Hall '-P 2yn'
_space_group_name_H-M_alt 'P 1 21/n 1'
_atom_sites_solution_hydrogens mixed
_atom_sites_solution_primary dual
_audit_creation_date 2025-05-02
_audit_creation_method
;
Olex2 1.5
(compiled 2025.04.05 svn.rf049d14d for OlexSys, GUI svn.r7205)
;
_audit_update_record
;
2025-05-05 deposited with the CCDC.	2025-06-05 downloaded from the CCDC.
;
_cell_angle_alpha 90
_cell_angle_beta 91.927(9)
_cell_angle_gamma 90
_cell_formula_units_Z 1
_cell_length_a 15.836(4)
_cell_length_b 14.482(5)
_cell_length_c 21.301(7)
_cell_measurement_reflns_used 1552
_cell_measurement_temperature 100.00
_cell_measurement_theta_max 20.657
_cell_measurement_theta_min 2.374
_cell_volume 4882(3)
_computing_cell_refinement 'SAINT V8.40B (?, 2016)'
_computing_data_reduction 'SAINT V8.40B (?, 2016)'
_computing_molecular_graphics 'Olex2 1.5 (Dolomanov et al., 2009)'
_computing_publication_material 'Olex2 1.5 (Dolomanov et al., 2009)'
_computing_structure_refinement 'SHELXL 2019/3 (Sheldrick, 2015)'
_computing_structure_solution 'SHELXT 2018/2 (Sheldrick, 2018)'
_diffrn_ambient_temperature 100.00
_diffrn_measured_fraction_theta_full 1.000
_diffrn_measured_fraction_theta_max 1.000
_diffrn_measurement_device_type 'Bruker D8 Venture with Photon III 28'
_diffrn_radiation_type MoK\a
_diffrn_radiation_wavelength 0.71073
_diffrn_reflns_av_R_equivalents 0.2554
_diffrn_reflns_av_unetI/netI 0.1134
_diffrn_reflns_Laue_measured_fraction_full 1.000
_diffrn_reflns_Laue_measured_fraction_max 1.000
_diffrn_reflns_limit_h_max 18
_diffrn_reflns_limit_h_min -18
_diffrn_reflns_limit_k_max 17
_diffrn_reflns_limit_k_min -17
_diffrn_reflns_limit_l_max 25
_diffrn_reflns_limit_l_min -25
_diffrn_reflns_number 81138
_diffrn_reflns_point_group_measured_fraction_full 1.000
_diffrn_reflns_point_group_measured_fraction_max 1.000
_diffrn_reflns_theta_full 24.713
_diffrn_reflns_theta_max 24.713
_diffrn_reflns_theta_min 1.577
_diffrn_source_current 1.0
_diffrn_source_power 0.05
_diffrn_source_voltage 50.0
_exptl_absorpt_coefficient_mu 0.108
_exptl_absorpt_correction_T_max 0.7452
_exptl_absorpt_correction_T_min 0.6680
_exptl_absorpt_correction_type multi-scan
_exptl_absorpt_process_details
;
SADABS-2016/2 (Bruker,2016) was used for absorption correction.
wR2(int) was 0.0958 before and 0.0662 after correction.
The Ratio of minimum to maximum transmission is 0.8964.
The \l/2 correction factor is Not present.
;
_exptl_crystal_colour 'clear dark brown'
_exptl_crystal_colour_lustre clear
_exptl_crystal_colour_modifier dark
_exptl_crystal_colour_primary brown
_exptl_crystal_density_diffrn 1.084
_exptl_crystal_description needle
_exptl_crystal_F_000 1718
_exptl_crystal_recrystallization_method 'Re-crystallisation from solvent: CHCl3 and heptane'
_exptl_crystal_size_max 0.1
_exptl_crystal_size_mid 0.05
_exptl_crystal_size_min 0.05
_refine_diff_density_max 1.244
_refine_diff_density_min -0.623
_refine_diff_density_rms 0.069
_refine_ls_extinction_coef 0.0019(7)
_refine_ls_extinction_expression Fc^*^=kFc[1+0.001xFc^2^\l^3^/sin(2\q)]^-1/4^
_refine_ls_extinction_method 'SHELXL-2019/2 (Sheldrick 2019)'
_refine_ls_goodness_of_fit_ref 1.028
_refine_ls_hydrogen_treatment mixed
_refine_ls_matrix_type full
_refine_ls_number_parameters 547
_refine_ls_number_reflns 8320
_refine_ls_number_restraints 18
_refine_ls_restrained_S_all 1.067
_refine_ls_R_factor_all 0.1990
_refine_ls_R_factor_gt 0.0961
_refine_ls_shift/su_max 0.001
_refine_ls_shift/su_mean 0.000
_refine_ls_structure_factor_coef Fsqd
_refine_ls_weighting_details 'w=1/[\s^2^(Fo^2^)+(0.1275P)^2^+9.0492P] where P=(Fo^2^+2Fc^2^)/3'
_refine_ls_weighting_scheme calc
_refine_ls_wR_factor_gt 0.2336
_refine_ls_wR_factor_ref 0.3120
_reflns_Friedel_coverage 0.000
_reflns_number_gt 3824
_reflns_number_total 8320
_reflns_threshold_expression 'I > 2\s(I)'
_cod_data_source_file d5cc02685g2.cif
_cod_data_source_block mo_d8v6578_0m
_cod_depositor_comments 'Adding full bibliography for 7134672--7134675.cif.'
_cod_database_code 7134673
_shelx_shelxl_version_number 2019/3
_shelx_space_group_comment
;
The symmetry employed for this shelxl refinement is uniquely defined
by the following loop, which should always be used as a source of
symmetry information in preference to the above space-group names.
They are only intended as comments.
;
_olex2_refinement_description
;
1. Fixed Uiso
 At 1.2 times of:
  All C(H) groups, All C(H,H) groups, All Si(H) groups
 At 1.5 times of:
  All C(H,H,H) groups
2. Restrained distances
 Si1-C2 \\sim Si1-C2A
 with sigma of 0.02
 C2-C9A \\sim C2A-C9B
 with sigma of 0.02
 C2-C3A \\sim C2A-C3B
 with sigma of 0.02
 Si1-C9A \\sim Si1-C9B
 with sigma of 0.04
 Si1-C3A \\sim Si1-C3B
 with sigma of 0.04
 C9A-C3A \\sim C9B-C3B
 with sigma of 0.04
 Si1-C5 \\sim Si1-C5A
 with sigma of 0.02
 C5-C1 \\sim C5A-C1A
 with sigma of 0.02
 C5-C4 \\sim C5A-C4A
 with sigma of 0.02
 Si1-C1 \\sim Si1-C1A
 with sigma of 0.04
 Si1-C4 \\sim Si1-C4A
 with sigma of 0.04
 C1-C4 \\sim C1A-C4A
 with sigma of 0.04
 Si1-C7 \\sim Si1-C7A
 with sigma of 0.02
 C3-C7 \\sim C8-C7A
 with sigma of 0.02
 C6-C7 \\sim C6A-C7A
 with sigma of 0.02
 Si1-C3 \\sim Si1-C8
 with sigma of 0.04
 Si1-C6 \\sim Si1-C6A
 with sigma of 0.04
 C3-C6 \\sim C8-C6A
 with sigma of 0.04
3. Uiso/Uaniso restraints and constraints
Uanis(C2) = Uanis(C3A) = Uanis(C9A) = Uanis(C9B) = Uanis(C2A) = Uanis(C3B)
Uanis(C4) = Uanis(C4A) = Uanis(C5A) = Uanis(C5) = Uanis(C1) = Uanis(C1A)
Uanis(C6A) = Uanis(C7A) = Uanis(C3) = Uanis(C8) = Uanis(C7) = Uanis(C6)
Uanis(C01G) = Uanis(C019)
4. Others
 Sof(C3B)=Sof(H3BA)=Sof(H3BB)=Sof(H3BC)=Sof(C2A)=Sof(H2A)=Sof(C9B)=Sof(H9BA)=
 Sof(H9BB)=Sof(H9BC)=1-FVAR(1)
 Sof(C2)=Sof(H2)=Sof(C9A)=Sof(H9AA)=Sof(H9AB)=Sof(H9AC)=Sof(C3A)=Sof(H3AA)=
 Sof(H3AB)=Sof(H3AC)=FVAR(1)
 Sof(C4A)=Sof(H4AA)=Sof(H4AB)=Sof(H4AC)=Sof(C5A)=Sof(H5A)=Sof(C1A)=Sof(H1AA)=
 Sof(H1AB)=Sof(H1AC)=1-FVAR(2)
 Sof(C5)=Sof(H5)=Sof(C1)=Sof(H1A)=Sof(H1B)=Sof(H1C)=Sof(C4)=Sof(H4A)=Sof(H4B)=
 Sof(H4C)=FVAR(2)
 Sof(HB)=Sof(C6A)=Sof(H6AA)=Sof(H6AB)=Sof(H6AC)=Sof(C7A)=Sof(H7A)=Sof(C8)=
 Sof(H8A)=Sof(H8B)=Sof(H8C)=1-FVAR(3)
 Sof(C3)=Sof(H3A)=Sof(H3B)=Sof(H3C)=Sof(C6)=Sof(H6A)=Sof(H6B)=Sof(H6C)=Sof(C7)=
 Sof(H7)=FVAR(3)
 Fixed Sof: H019(0.5) H01P(0.5) C11(0.5) H11A(0.5) H11B(0.5) H11C(0.5)
 C25(0.5) H25A(0.5) H25B(0.5) H25C(0.5)
5.a Ternary CH refined with riding coordinates:
 C011(H011), C019(H019), C019(H01P), C5(H5), C2(H2), C2A(H2A), C5A(H5A),
 C7(H7), C7A(H7A)
5.b Aromatic/amide H refined with riding coordinates:
 C00A(H00A), C00C(H00C), C00E(H00E), C00F(H00F), C00J(H00J), C00N(H00N),
 C00O(H00O), C00R(H00R), C00U(H00U), C00W(H00W)
5.c Idealised Me refined as rotating group:
 C013(H01A,H01B,H01C), C014(H01D,H01E,H01F), C015(H01G,H01H,H01I), C016(H01J,
 H01K,H01L), C017(H01M,H01N,H01O), C01A(H01Q,H01R,H01S), C01B(H01T,H01U,H01V),
 C01D(H01W,H01X,H01Y), C01F(H01Z,H,HA), C11(H11A,H11B,H11C), C25(H25A,H25B,
 H25C), C1(H1A,H1B,H1C), C9A(H9AA,H9AB,H9AC), C3A(H3AA,H3AB,H3AC), C3B(H3BA,
 H3BB,H3BC), C9B(H9BA,H9BB,H9BC), C3(H3A,H3B,H3C), C4(H4A,H4B,H4C), C4A(H4AA,
 H4AB,H4AC), C1A(H1AA,H1AB,H1AC), C6(H6A,H6B,H6C), C6A(H6AA,H6AB,H6AC), C8(H8A,
 H8B,H8C)
;
_olex2_submission_special_instructions 'No special instructions were received'

loop_
_space_group_symop_operation_xyz
'x, y, z'
'-x+1/2, y+1/2, -z+1/2'
'-x, -y, -z'
'x-1/2, -y-1/2, z-1/2'

loop_
_atom_site_label
_atom_site_type_symbol
_atom_site_fract_x
_atom_site_fract_y
_atom_site_fract_z
_atom_site_U_iso_or_equiv
_atom_site_adp_type
_atom_site_occupancy
_atom_site_site_symmetry_order
_atom_site_calc_flag
_atom_site_refinement_flags_posn
_atom_site_refinement_flags_adp
_atom_site_refinement_flags_occupancy
_atom_site_disorder_assembly
_atom_site_disorder_group
Si01 Si 0.58768(12) 0.53884(16) 0.15042(8) 0.0666(7) Uani 1 1 d . . . . .
N003 N 1.0980(3) 0.3334(4) 0.0597(2) 0.0610(16) Uani 1 1 d . . . . .
C004 C 0.9390(3) 0.3871(4) 0.4536(2) 0.0370(13) Uani 1 1 d . . . . .
C005 C 0.8517(3) 0.4048(4) 0.4388(2) 0.0403(14) Uani 1 1 d . . . . .
C006 C 1.0105(3) 0.3750(4) 0.4716(2) 0.0376(13) Uani 1 1 d . . . . .
N007 N 1.3411(3) 0.3207(4) 0.5693(2) 0.0662(17) Uani 1 1 d . . . . .
C008 C 1.0945(3) 0.3606(4) 0.4957(3) 0.0395(14) Uani 1 1 d . . . . .
C009 C 0.8179(3) 0.4085(4) 0.3764(2) 0.0449(15) Uani 1 1 d . . . . .
C00A C 1.1121(3) 0.3639(4) 0.5608(3) 0.0427(14) Uani 1 1 d . . . . .
H00A H 1.067688 0.375518 0.588557 0.051 Uiso 1 1 calc R U . . .
C00B C 0.8695(3) 0.3959(4) 0.3239(3) 0.0460(15) Uani 1 1 d . . . . .
C00C C 0.7981(3) 0.4193(4) 0.4883(3) 0.0468(15) Uani 1 1 d . . . . .
H00C H 0.820916 0.417080 0.530054 0.056 Uiso 1 1 calc R U . . .
C00D C 0.9098(3) 0.3850(4) 0.2773(3) 0.0476(15) Uani 1 1 d . . . . .
C00E C 1.1928(3) 0.3506(5) 0.5847(3) 0.0489(16) Uani 1 1 d . . . . .
H00E H 1.203148 0.352848 0.628831 0.059 Uiso 1 1 calc R U . . .
C00F C 1.1613(3) 0.3439(4) 0.4564(3) 0.0451(15) Uani 1 1 d . . . . .
H00F H 1.150794 0.341576 0.412214 0.054 Uiso 1 1 calc R U . . .
C00G C 0.9573(3) 0.3726(5) 0.2222(3) 0.0484(16) Uani 1 1 d . . . . .
C00H C 0.7126(3) 0.4370(5) 0.4787(2) 0.0508(17) Uani 1 1 d . . . . .
C00I C 0.2685(3) 0.6132(4) 0.2785(3) 0.0455(15) Uani 1 1 d . . . . .
C00J C 0.7315(3) 0.4260(5) 0.3665(3) 0.0507(17) Uani 1 1 d . . . . .
H00J H 0.708613 0.427457 0.324663 0.061 Uiso 1 1 calc R U . . .
C00K C 1.0526(3) 0.3481(5) 0.1133(3) 0.0506(16) Uani 1 1 d . . . . .
C00L C 0.3373(3) 0.5870(5) 0.2965(3) 0.0507(16) Uani 1 1 d . . . . .
C00M C 0.6783(3) 0.4413(5) 0.4159(3) 0.0526(17) Uani 1 1 d . . . . .
C00N C 0.9324(3) 0.4133(5) 0.1650(3) 0.0509(16) Uani 1 1 d . . . . .
H00N H 0.882807 0.450208 0.162717 0.061 Uiso 1 1 calc R U . . .
C00O C 1.0315(3) 0.3202(5) 0.2237(3) 0.0505(16) Uani 1 1 d . . . . .
H00O H 1.050276 0.291674 0.261778 0.061 Uiso 1 1 calc R U . . .
C00P C 0.3398(3) 0.5486(5) 0.4693(3) 0.0555(18) Uani 1 1 d . . . . .
C00Q C 0.3841(3) 0.5374(5) 0.4251(3) 0.0576(19) Uani 1 1 d . . . . .
C00R C 0.9780(3) 0.4009(5) 0.1120(3) 0.0549(17) Uani 1 1 d . . . . .
H00R H 0.958897 0.428620 0.073693 0.066 Uiso 1 1 calc R U . . .
C00S C 0.4405(3) 0.5267(5) 0.3752(3) 0.060(2) Uani 1 1 d . . . . .
C00T C 0.5923(3) 0.4650(5) 0.4036(2) 0.0573(19) Uani 1 1 d . . . . .
C00U C 1.2426(3) 0.3307(5) 0.4802(3) 0.0541(17) Uani 1 1 d . . . . .
H00U H 1.287014 0.319342 0.452349 0.065 Uiso 1 1 calc R U . . .
C00V C 0.4205(3) 0.5532(5) 0.3147(3) 0.060(2) Uani 1 1 d . . . . .
C00W C 1.0775(3) 0.3095(5) 0.1708(3) 0.0566(18) Uani 1 1 d . . . . .
H00W H 1.128286 0.274573 0.173520 0.068 Uiso 1 1 calc R U . . .
C00Y C 1.2604(3) 0.3339(5) 0.5452(3) 0.0543(17) Uani 1 1 d . . . . .
C00Z C 0.5220(3) 0.4906(6) 0.3902(3) 0.066(2) Uani 1 1 d . . . . .
C010 C 0.4794(4) 0.5486(6) 0.2653(3) 0.072(2) Uani 1 1 d . . . . .
C011 C 0.5054(5) 0.5412(5) 0.0858(3) 0.068(2) Uani 1 1 d . . . . .
H011 H 0.535017 0.539007 0.045065 0.081 Uiso 1 1 calc R U . . .
C012 C 0.5272(4) 0.5441(6) 0.2220(3) 0.074(2) Uani 1 1 d . . . . .
C013 C 1.3570(4) 0.3180(6) 0.6371(3) 0.072(2) Uani 1 1 d . . . . .
H01A H 1.343693 0.378341 0.655218 0.108 Uiso 1 1 calc R U . . .
H01B H 1.416600 0.303455 0.646175 0.108 Uiso 1 1 calc R U . . .
H01C H 1.321383 0.270565 0.655606 0.108 Uiso 1 1 calc R U . . .
C014 C 1.4110(3) 0.3085(6) 0.5273(3) 0.069(2) Uani 1 1 d . . . . .
H01D H 1.403309 0.250716 0.503761 0.104 Uiso 1 1 calc R U . . .
H01E H 1.464311 0.306003 0.551949 0.104 Uiso 1 1 calc R U . . .
H01F H 1.412417 0.360401 0.497831 0.104 Uiso 1 1 calc R U . . .
C015 C 1.0783(4) 0.3861(6) 0.0037(3) 0.076(2) Uani 1 1 d . . . . .
H01G H 1.018715 0.377152 -0.008734 0.114 Uiso 1 1 calc R U . . .
H01H H 1.113948 0.365196 -0.030262 0.114 Uiso 1 1 calc R U . . .
H01I H 1.088859 0.451696 0.011990 0.114 Uiso 1 1 calc R U . . .
C016 C 0.6387(5) 0.3603(5) 0.1949(3) 0.081(2) Uani 1 1 d . . . . .
H01J H 0.592586 0.325131 0.174507 0.122 Uiso 1 1 calc R U . . .
H01K H 0.620855 0.382988 0.235680 0.122 Uiso 1 1 calc R U . . .
H01L H 0.688264 0.320365 0.200988 0.122 Uiso 1 1 calc R U . . .
C017 C 1.1810(4) 0.2913(6) 0.0648(3) 0.084(3) Uani 1 1 d . . . . .
H01M H 1.220191 0.333326 0.087030 0.126 Uiso 1 1 calc R U . . .
H01N H 1.201353 0.278954 0.022666 0.126 Uiso 1 1 calc R U . . .
H01O H 1.177531 0.233185 0.088124 0.126 Uiso 1 1 calc R U . . .
C019 C 0.6562(6) 0.6441(7) 0.1465(4) 0.108(2) Uani 1 1 d . . . . .
H019 H 0.614379 0.695461 0.149591 0.130 Uiso 0.5 1 calc R U P A 1
H01P H 0.625849 0.700102 0.161362 0.130 Uiso 0.5 1 calc R U P B 2
C01A C 0.6925(5) 0.4081(5) 0.0907(3) 0.093(3) Uani 1 1 d . . . . .
H01Q H 0.644650 0.389101 0.063320 0.140 Uiso 1 1 calc R U . . .
H01R H 0.732078 0.356377 0.096000 0.140 Uiso 1 1 calc R U . . .
H01S H 0.721428 0.460395 0.071632 0.140 Uiso 1 1 calc R U . . .
C01B C 0.4554(5) 0.6312(6) 0.0873(4) 0.099(3) Uani 1 1 d . . . . .
H01T H 0.423995 0.634082 0.126133 0.148 Uiso 1 1 calc R U . . .
H01U H 0.415689 0.633574 0.051049 0.148 Uiso 1 1 calc R U . . .
H01V H 0.494355 0.683620 0.085735 0.148 Uiso 1 1 calc R U . . .
C01D C 0.6925(5) 0.6603(6) 0.0825(4) 0.097(3) Uani 1 1 d . . . . .
H01W H 0.732863 0.611106 0.073447 0.145 Uiso 1 1 calc R U . . .
H01X H 0.721413 0.720097 0.082188 0.145 Uiso 1 1 calc R U . . .
H01Y H 0.646703 0.660069 0.050360 0.145 Uiso 1 1 calc R U . . .
C01F C 0.4459(7) 0.4580(7) 0.0876(4) 0.124(4) Uani 1 1 d . . . . .
H01Z H 0.477604 0.401514 0.079083 0.186 Uiso 1 1 calc R U . . .
H H 0.400507 0.465591 0.055583 0.186 Uiso 1 1 calc R U . . .
HA H 0.421580 0.453785 0.129151 0.186 Uiso 1 1 calc R U . . .
C01G C 0.6599(6) 0.4372(7) 0.1559(4) 0.108(2) Uani 1 1 d . . . . .
Si1 Si 0.16637(11) 0.64972(15) 0.24566(13) 0.0806(8) Uani 1 1 d D . . . .
HB H 0.160(10) 0.764(12) 0.337(7) 0.097 Uiso 0.459(6) 1 d . U P C -1
C5 C 0.1519(9) 0.7727(8) 0.2290(6) 0.0618(16) Uani 0.484(8) 1 d D . P C 1
H5 H 0.098223 0.782569 0.203778 0.074 Uiso 0.484(8) 1 calc R U P C 1
C11 C 0.7251(9) 0.6732(12) 0.1926(7) 0.066(4) Uani 0.5 1 d . . P D 1
H11A H 0.742395 0.736599 0.183331 0.099 Uiso 0.5 1 calc R U P D 1
H11B H 0.773642 0.631762 0.189148 0.099 Uiso 0.5 1 calc R U P D 1
H11C H 0.704144 0.670240 0.235304 0.099 Uiso 0.5 1 calc R U P D 1
C25 C 0.7276(11) 0.6032(14) 0.2041(8) 0.086(5) Uani 0.5 1 d . . P D 2
H25A H 0.754982 0.547080 0.189001 0.129 Uiso 0.5 1 calc R U P D 2
H25B H 0.697438 0.588991 0.242377 0.129 Uiso 0.5 1 calc R U P D 2
H25C H 0.770561 0.650403 0.213392 0.129 Uiso 0.5 1 calc R U P D 2
C2 C 0.1270(7) 0.5838(9) 0.1813(5) 0.0645(17) Uani 0.541(6) 1 d D . P C 2
H2 H 0.106680 0.521815 0.194986 0.077 Uiso 0.541(6) 1 calc R U P C 2
C1 C 0.2241(9) 0.8228(11) 0.1985(8) 0.0618(16) Uani 0.484(8) 1 d D . P C 1
H1A H 0.277548 0.806501 0.220299 0.093 Uiso 0.484(8) 1 calc R U P C 1
H1B H 0.215189 0.889633 0.201321 0.093 Uiso 0.484(8) 1 calc R U P C 1
H1C H 0.226256 0.804651 0.154281 0.093 Uiso 0.484(8) 1 calc R U P C 1
C9A C 0.0535(7) 0.6420(10) 0.1483(5) 0.0645(17) Uani 0.541(6) 1 d D . P C 2
H9AA H 0.006853 0.648735 0.177003 0.097 Uiso 0.541(6) 1 calc R U P C 2
H9AB H 0.033266 0.610071 0.110072 0.097 Uiso 0.541(6) 1 calc R U P C 2
H9AC H 0.074875 0.703176 0.137227 0.097 Uiso 0.541(6) 1 calc R U P C 2
C3A C 0.1982(8) 0.5755(11) 0.1351(5) 0.0645(17) Uani 0.541(6) 1 d D . P C 2
H3AA H 0.211389 0.636652 0.118368 0.097 Uiso 0.541(6) 1 calc R U P C 2
H3AB H 0.180411 0.534527 0.100446 0.097 Uiso 0.541(6) 1 calc R U P C 2
H3AC H 0.248554 0.549822 0.156675 0.097 Uiso 0.541(6) 1 calc R U P C 2
C3B C 0.2266(9) 0.5136(11) 0.1446(6) 0.0645(17) Uani 0.459(6) 1 d D . P C 1
H3BA H 0.274259 0.503782 0.174436 0.097 Uiso 0.459(6) 1 calc R U P C 1
H3BB H 0.246363 0.509541 0.101629 0.097 Uiso 0.459(6) 1 calc R U P C 1
H3BC H 0.183544 0.466165 0.151014 0.097 Uiso 0.459(6) 1 calc R U P C 1
C2A C 0.1889(10) 0.6080(11) 0.1552(6) 0.0645(17) Uani 0.459(6) 1 d D . P C 1
H2A H 0.232558 0.652165 0.140439 0.077 Uiso 0.459(6) 1 calc R U P C 1
C9B C 0.1113(8) 0.6191(11) 0.1056(6) 0.0645(17) Uani 0.459(6) 1 d D . P C 1
H9BA H 0.066980 0.574655 0.115330 0.097 Uiso 0.459(6) 1 calc R U P C 1
H9BB H 0.130853 0.607448 0.063119 0.097 Uiso 0.459(6) 1 calc R U P C 1
H9BC H 0.088693 0.681941 0.107873 0.097 Uiso 0.459(6) 1 calc R U P C 1
C3 C 0.0979(12) 0.5326(14) 0.3406(11) 0.0557(14) Uani 0.541(6) 1 d D . P C 1
H3A H 0.079042 0.492510 0.305814 0.084 Uiso 0.541(6) 1 calc R U P C 1
H3B H 0.062327 0.522192 0.376693 0.084 Uiso 0.541(6) 1 calc R U P C 1
H3C H 0.156824 0.518286 0.352452 0.084 Uiso 0.541(6) 1 calc R U P C 1
C4 C 0.1430(8) 0.8116(10) 0.2958(6) 0.0618(16) Uani 0.484(8) 1 d D . P C 1
H4A H 0.097242 0.779293 0.316533 0.093 Uiso 0.484(8) 1 calc R U P C 1
H4B H 0.130163 0.877676 0.293434 0.093 Uiso 0.484(8) 1 calc R U P C 1
H4C H 0.196118 0.802377 0.320030 0.093 Uiso 0.484(8) 1 calc R U P C 1
C4A C 0.1070(7) 0.8418(9) 0.2401(6) 0.0618(16) Uani 0.516(8) 1 d D . P C 2
H4AA H 0.083294 0.837771 0.197137 0.093 Uiso 0.516(8) 1 calc R U P C 2
H4AB H 0.123727 0.905714 0.249220 0.093 Uiso 0.516(8) 1 calc R U P C 2
H4AC H 0.064391 0.822277 0.269715 0.093 Uiso 0.516(8) 1 calc R U P C 2
C5A C 0.1841(8) 0.7791(8) 0.2469(7) 0.0618(16) Uani 0.516(8) 1 d D . P C 2
H5A H 0.212258 0.793919 0.288458 0.074 Uiso 0.516(8) 1 calc R U P C 2
C1A C 0.2478(9) 0.8032(11) 0.1964(8) 0.0618(16) Uani 0.516(8) 1 d D . P C 2
H1AA H 0.298800 0.765539 0.202634 0.093 Uiso 0.516(8) 1 calc R U P C 2
H1AB H 0.262826 0.868769 0.199612 0.093 Uiso 0.516(8) 1 calc R U P C 2
H1AC H 0.222365 0.790823 0.154639 0.093 Uiso 0.516(8) 1 calc R U P C 2
C6 C 0.1161(6) 0.6988(8) 0.3795(5) 0.0557(14) Uani 0.541(6) 1 d D . P C 1
H6A H 0.174744 0.686264 0.393188 0.084 Uiso 0.541(6) 1 calc R U P C 1
H6B H 0.078571 0.685148 0.413974 0.084 Uiso 0.541(6) 1 calc R U P C 1
H6C H 0.110412 0.763964 0.367722 0.084 Uiso 0.541(6) 1 calc R U P C 1
C7 C 0.0910(6) 0.6347(8) 0.3199(5) 0.0557(14) Uani 0.541(6) 1 d D . P C 1
H7 H 0.031246 0.648070 0.306079 0.067 Uiso 0.541(6) 1 calc R U P C 1
C6A C -0.0071(7) 0.6154(10) 0.2555(6) 0.0557(14) Uani 0.459(6) 1 d D . P C -1
H6AA H -0.008498 0.673994 0.278443 0.084 Uiso 0.459(6) 1 calc R U P C -1
H6AB H -0.050938 0.574155 0.270828 0.084 Uiso 0.459(6) 1 calc R U P C -1
H6AC H -0.017327 0.626927 0.210564 0.084 Uiso 0.459(6) 1 calc R U P C -1
C7A C 0.0824(6) 0.5688(9) 0.2663(6) 0.0557(14) Uani 0.459(6) 1 d D . P C -1
H7A H 0.086149 0.510675 0.241155 0.067 Uiso 0.459(6) 1 calc R U P C -1
C8 C 0.0886(15) 0.5469(18) 0.3382(11) 0.0557(14) Uani 0.459(6) 1 d D . P C -1
H8A H 0.127100 0.494807 0.345630 0.084 Uiso 0.459(6) 1 calc R U P C -1
H8B H 0.032486 0.531112 0.352928 0.084 Uiso 0.459(6) 1 calc R U P C -1
H8C H 0.110185 0.601257 0.360986 0.084 Uiso 0.459(6) 1 calc R U P C -1

loop_
_atom_site_aniso_label
_atom_site_aniso_U_11
_atom_site_aniso_U_22
_atom_site_aniso_U_33
_atom_site_aniso_U_23
_atom_site_aniso_U_13
_atom_site_aniso_U_12
Si01 0.0708(12) 0.0917(17) 0.0379(10) -0.0034(10) 0.0114(8) 0.0385(11)
N003 0.043(3) 0.102(5) 0.038(3) -0.008(3) 0.001(2) 0.023(3)
C004 0.030(3) 0.046(4) 0.035(3) -0.008(3) -0.001(2) 0.001(2)
C005 0.023(2) 0.057(4) 0.040(3) -0.011(3) -0.004(2) 0.009(2)
C006 0.031(3) 0.047(4) 0.035(3) -0.003(3) 0.001(2) -0.001(2)
N007 0.025(2) 0.124(5) 0.048(3) -0.023(3) -0.010(2) 0.022(3)
C008 0.021(2) 0.049(4) 0.048(3) -0.001(3) -0.002(2) 0.001(2)
C009 0.028(3) 0.067(4) 0.039(3) -0.016(3) -0.002(2) 0.012(3)
C00A 0.030(3) 0.055(4) 0.043(3) 0.000(3) -0.002(2) 0.005(3)
C00B 0.031(3) 0.071(4) 0.035(3) -0.013(3) -0.003(2) 0.008(3)
C00C 0.031(3) 0.071(4) 0.038(3) -0.014(3) -0.010(2) 0.015(3)
C00D 0.029(3) 0.071(5) 0.042(3) -0.014(3) -0.007(3) 0.010(3)
C00E 0.031(3) 0.079(5) 0.036(3) -0.002(3) -0.002(2) 0.012(3)
C00F 0.029(3) 0.071(4) 0.035(3) -0.010(3) -0.001(2) 0.007(3)
C00G 0.029(3) 0.078(5) 0.039(3) -0.010(3) -0.003(2) 0.013(3)
C00H 0.029(3) 0.087(5) 0.037(3) -0.020(3) 0.003(2) 0.015(3)
C00I 0.032(3) 0.056(4) 0.048(3) -0.013(3) -0.007(2) 0.001(3)
C00J 0.030(3) 0.088(5) 0.034(3) -0.017(3) -0.007(2) 0.015(3)
C00K 0.035(3) 0.077(5) 0.040(3) -0.016(3) 0.003(3) 0.013(3)
C00L 0.031(3) 0.083(5) 0.038(3) -0.019(3) -0.003(2) 0.009(3)
C00M 0.023(3) 0.096(5) 0.039(3) -0.018(3) -0.005(2) 0.016(3)
C00N 0.033(3) 0.079(5) 0.041(3) -0.012(3) -0.003(2) 0.019(3)
C00O 0.038(3) 0.073(5) 0.040(3) -0.008(3) -0.006(3) 0.019(3)
C00P 0.026(3) 0.101(6) 0.038(3) -0.016(3) -0.013(2) 0.020(3)
C00Q 0.024(3) 0.111(6) 0.037(3) -0.019(3) -0.008(2) 0.019(3)
C00R 0.039(3) 0.087(5) 0.039(3) -0.005(3) -0.005(3) 0.016(3)
C00S 0.026(3) 0.117(6) 0.035(3) -0.026(3) -0.009(2) 0.020(3)
C00T 0.032(3) 0.108(6) 0.031(3) -0.024(3) -0.003(2) 0.015(3)
C00U 0.022(3) 0.089(5) 0.051(4) -0.015(3) 0.002(2) 0.007(3)
C00V 0.033(3) 0.113(6) 0.035(3) -0.025(3) -0.009(2) 0.025(3)
C00W 0.034(3) 0.090(5) 0.045(3) -0.013(3) -0.004(3) 0.019(3)
C00Y 0.032(3) 0.082(5) 0.048(4) -0.012(3) -0.008(3) 0.010(3)
C00Z 0.032(3) 0.133(7) 0.034(3) -0.017(4) -0.005(3) 0.026(4)
C010 0.035(3) 0.141(7) 0.037(3) -0.024(4) -0.014(3) 0.039(4)
C011 0.089(5) 0.073(5) 0.040(4) 0.010(3) -0.002(3) -0.032(4)
C012 0.055(4) 0.128(7) 0.039(4) -0.009(4) -0.005(3) 0.042(4)
C013 0.042(3) 0.115(7) 0.057(4) -0.005(4) -0.020(3) 0.023(4)
C014 0.029(3) 0.111(6) 0.068(4) -0.010(4) -0.006(3) 0.015(3)
C015 0.054(4) 0.133(7) 0.042(4) -0.009(4) -0.003(3) 0.018(4)
C016 0.116(6) 0.072(6) 0.056(4) 0.012(4) 0.008(4) 0.005(5)
C017 0.061(4) 0.134(8) 0.057(4) -0.014(5) 0.012(3) 0.048(5)
C019 0.107(5) 0.136(6) 0.085(4) -0.010(4) 0.050(4) 0.044(4)
C01A 0.125(7) 0.075(6) 0.084(5) 0.019(4) 0.067(5) 0.053(5)
C01B 0.067(5) 0.106(7) 0.121(7) 0.052(6) -0.016(5) -0.005(5)
C01D 0.082(5) 0.086(6) 0.124(7) -0.041(5) 0.042(5) 0.004(5)
C01F 0.185(10) 0.133(9) 0.057(5) -0.024(5) 0.050(6) -0.099(8)
C01G 0.107(5) 0.136(6) 0.085(4) -0.010(4) 0.050(4) 0.044(4)
Si1 0.0310(9) 0.0581(13) 0.151(2) 0.0429(14) -0.0255(11) -0.0035(9)
C5 0.051(4) 0.063(4) 0.072(4) 0.010(3) 0.009(3) 0.014(3)
C11 0.054(8) 0.069(11) 0.073(10) 0.000(9) -0.028(7) -0.018(8)
C25 0.074(11) 0.093(14) 0.091(13) 0.000(12) 0.023(9) -0.008(11)
C2 0.058(3) 0.088(5) 0.046(4) -0.003(3) -0.017(3) -0.005(3)
C1 0.051(4) 0.063(4) 0.072(4) 0.010(3) 0.009(3) 0.014(3)
C9A 0.058(3) 0.088(5) 0.046(4) -0.003(3) -0.017(3) -0.005(3)
C3A 0.058(3) 0.088(5) 0.046(4) -0.003(3) -0.017(3) -0.005(3)
C3B 0.058(3) 0.088(5) 0.046(4) -0.003(3) -0.017(3) -0.005(3)
C2A 0.058(3) 0.088(5) 0.046(4) -0.003(3) -0.017(3) -0.005(3)
C9B 0.058(3) 0.088(5) 0.046(4) -0.003(3) -0.017(3) -0.005(3)
C3 0.034(3) 0.065(4) 0.067(3) 0.009(3) -0.004(2) 0.005(2)
C4 0.051(4) 0.063(4) 0.072(4) 0.010(3) 0.009(3) 0.014(3)
C4A 0.051(4) 0.063(4) 0.072(4) 0.010(3) 0.009(3) 0.014(3)
C5A 0.051(4) 0.063(4) 0.072(4) 0.010(3) 0.009(3) 0.014(3)
C1A 0.051(4) 0.063(4) 0.072(4) 0.010(3) 0.009(3) 0.014(3)
C6 0.034(3) 0.065(4) 0.067(3) 0.009(3) -0.004(2) 0.005(2)
C7 0.034(3) 0.065(4) 0.067(3) 0.009(3) -0.004(2) 0.005(2)
C6A 0.034(3) 0.065(4) 0.067(3) 0.009(3) -0.004(2) 0.005(2)
C7A 0.034(3) 0.065(4) 0.067(3) 0.009(3) -0.004(2) 0.005(2)
C8 0.034(3) 0.065(4) 0.067(3) 0.009(3) -0.004(2) 0.005(2)

loop_
_atom_type_symbol
_atom_type_description
_atom_type_scat_dispersion_real
_atom_type_scat_dispersion_imag
_atom_type_scat_source
C C 0.0033 0.0016 'International Tables Vol C Tables 4.2.6.8 and 6.1.1.4'
H H 0.0000 0.0000 'International Tables Vol C Tables 4.2.6.8 and 6.1.1.4'
N N 0.0061 0.0033 'International Tables Vol C Tables 4.2.6.8 and 6.1.1.4'
Si Si 0.0817 0.0704 'International Tables Vol C Tables 4.2.6.8 and 6.1.1.4'

loop_
_geom_angle_atom_site_label_1
_geom_angle_atom_site_label_2
_geom_angle_atom_site_label_3
_geom_angle
_geom_angle_site_symmetry_1
_geom_angle_site_symmetry_3
_geom_angle_publ_flag
C011 Si01 C019 110.1(4) . . ?
C011 Si01 C01G 118.2(4) . . ?
C012 Si01 C011 104.0(3) . . ?
C012 Si01 C019 108.9(4) . . ?
C012 Si01 C01G 108.5(4) . . ?
C01G Si01 C019 106.8(4) . . ?
C00K N003 C015 119.8(5) . . ?
C00K N003 C017 119.8(5) . . ?
C015 N003 C017 117.1(5) . . ?
C006 C004 C005 173.8(6) . . ?
C009 C005 C004 123.0(5) . . ?
C00C C005 C004 118.0(5) . . ?
C00C C005 C009 119.0(4) . . ?
C004 C006 C008 177.6(6) . . ?
C00Y N007 C013 120.0(5) . . ?
C00Y N007 C014 120.3(5) . . ?
C014 N007 C013 119.7(4) . . ?
C00A C008 C006 120.2(5) . . ?
C00F C008 C006 121.8(5) . . ?
C00F C008 C00A 118.0(5) . . ?
C005 C009 C00B 121.7(4) . . ?
C00J C009 C005 118.9(5) . . ?
C00J C009 C00B 119.3(5) . . ?
C008 C00A H00A 119.6 . . ?
C00E C00A C008 120.9(5) . . ?
C00E C00A H00A 119.6 . . ?
C00D C00B C009 176.8(5) . . ?
C005 C00C H00C 118.9 . . ?
C00H C00C C005 122.3(5) . . ?
C00H C00C H00C 118.9 . . ?
C00B C00D C00G 179.7(7) . . ?
C00A C00E H00E 119.3 . . ?
C00A C00E C00Y 121.4(5) . . ?
C00Y C00E H00E 119.3 . . ?
C008 C00F H00F 119.3 . . ?
C00U C00F C008 121.3(5) . . ?
C00U C00F H00F 119.3 . . ?
C00N C00G C00D 121.5(5) . . ?
C00O C00G C00D 121.1(5) . . ?
C00O C00G C00N 117.4(5) . . ?
C00C C00H C00M 119.0(5) . . ?
C00C C00H C00P 120.3(5) . 3_666 ?
C00P C00H C00M 120.7(4) 3_666 . ?
C00L C00I Si1 175.8(5) . . ?
C009 C00J H00J 119.0 . . ?
C00M C00J C009 121.9(5) . . ?
C00M C00J H00J 119.0 . . ?
N003 C00K C00R 121.7(5) . . ?
N003 C00K C00W 121.6(5) . . ?
C00W C00K C00R 116.7(5) . . ?
C00I C00L C00V 176.8(6) . . ?
C00J C00M C00H 118.9(4) . . ?
C00J C00M C00T 120.1(5) . . ?
C00T C00M C00H 121.0(5) . . ?
C00G C00N H00N 119.3 . . ?
C00R C00N C00G 121.4(5) . . ?
C00R C00N H00N 119.3 . . ?
C00G C00O H00O 119.6 . . ?
C00W C00O C00G 120.9(5) . . ?
C00W C00O H00O 119.6 . . ?
C00Q C00P C00H 179.3(8) . 3_666 ?
C00P C00Q C00S 176.6(6) . . ?
C00K C00R H00R 119.3 . . ?
C00N C00R C00K 121.3(6) . . ?
C00N C00R H00R 119.3 . . ?
C00V C00S C00Q 122.8(5) . . ?
C00V C00S C00Z 119.6(5) . . ?
C00Z C00S C00Q 117.4(5) . . ?
C00Z C00T C00M 174.7(8) . . ?
C00F C00U H00U 119.6 . . ?
C00F C00U C00Y 120.8(5) . . ?
C00Y C00U H00U 119.6 . . ?
C00S C00V C00L 121.7(5) . . ?
C00S C00V C010 122.8(5) . . ?
C010 C00V C00L 115.5(5) . . ?
C00K C00W H00W 118.8 . . ?
C00O C00W C00K 122.3(5) . . ?
C00O C00W H00W 118.8 . . ?
N007 C00Y C00E 121.3(5) . . ?
N007 C00Y C00U 121.1(5) . . ?
C00E C00Y C00U 117.6(5) . . ?
C00T C00Z C00S 176.4(9) . . ?
C012 C010 C00V 177.8(6) . . ?
Si01 C011 H011 107.7 . . ?
C01B C011 Si01 110.5(5) . . ?
C01B C011 H011 107.7 . . ?
C01B C011 C01F 110.5(7) . . ?
C01F C011 Si01 112.5(6) . . ?
C01F C011 H011 107.7 . . ?
C010 C012 Si01 173.0(5) . . ?
N007 C013 H01A 109.5 . . ?
N007 C013 H01B 109.5 . . ?
N007 C013 H01C 109.5 . . ?
H01A C013 H01B 109.5 . . ?
H01A C013 H01C 109.5 . . ?
H01B C013 H01C 109.5 . . ?
N007 C014 H01D 109.5 . . ?
N007 C014 H01E 109.5 . . ?
N007 C014 H01F 109.5 . . ?
H01D C014 H01E 109.5 . . ?
H01D C014 H01F 109.5 . . ?
H01E C014 H01F 109.5 . . ?
N003 C015 H01G 109.5 . . ?
N003 C015 H01H 109.5 . . ?
N003 C015 H01I 109.5 . . ?
H01G C015 H01H 109.5 . . ?
H01G C015 H01I 109.5 . . ?
H01H C015 H01I 109.5 . . ?
H01J C016 H01K 109.5 . . ?
H01J C016 H01L 109.5 . . ?
H01K C016 H01L 109.5 . . ?
C01G C016 H01J 109.5 . . ?
C01G C016 H01K 109.5 . . ?
C01G C016 H01L 109.5 . . ?
N003 C017 H01M 109.5 . . ?
N003 C017 H01N 109.5 . . ?
N003 C017 H01O 109.5 . . ?
H01M C017 H01N 109.5 . . ?
H01M C017 H01O 109.5 . . ?
H01N C017 H01O 109.5 . . ?
Si01 C019 H019 102.5 . . ?
Si01 C019 H01P 111.1 . . ?
C01D C019 Si01 113.8(6) . . ?
C01D C019 H019 102.5 . . ?
C01D C019 H01P 111.1 . . ?
C01D C019 C25 115.4(8) . . ?
C11 C019 Si01 127.4(9) . . ?
C11 C019 H019 102.5 . . ?
C11 C019 C01D 104.8(9) . . ?
C25 C019 Si01 93.2(8) . . ?
C25 C019 H01P 111.1 . . ?
H01Q C01A H01R 109.5 . . ?
H01Q C01A H01S 109.5 . . ?
H01R C01A H01S 109.5 . . ?
C01G C01A H01Q 109.5 . . ?
C01G C01A H01R 109.5 . . ?
C01G C01A H01S 109.5 . . ?
C011 C01B H01T 109.5 . . ?
C011 C01B H01U 109.5 . . ?
C011 C01B H01V 109.5 . . ?
H01T C01B H01U 109.5 . . ?
H01T C01B H01V 109.5 . . ?
H01U C01B H01V 109.5 . . ?
C019 C01D H01W 109.5 . . ?
C019 C01D H01X 109.5 . . ?
C019 C01D H01Y 109.5 . . ?
H01W C01D H01X 109.5 . . ?
H01W C01D H01Y 109.5 . . ?
H01X C01D H01Y 109.5 . . ?
C011 C01F H01Z 109.5 . . ?
C011 C01F H 109.5 . . ?
C011 C01F HA 109.5 . . ?
H01Z C01F H 109.5 . . ?
H01Z C01F HA 109.5 . . ?
H C01F HA 109.5 . . ?
C016 C01G Si01 119.6(6) . . ?
C016 C01G C01A 113.4(8) . . ?
C01A C01G Si01 112.3(6) . . ?
C00I Si1 C5 117.5(5) . . ?
C00I Si1 C2A 95.4(5) . . ?
C00I Si1 C5A 98.7(4) . . ?
C00I Si1 C7 102.0(4) . . ?
C00I Si1 C7A 111.3(4) . . ?
C5 Si1 C2A 97.4(6) . . ?
C5 Si1 C7 100.5(5) . . ?
C5 Si1 C7A 125.5(6) . . ?
C2 Si1 C00I 115.3(4) . . ?
C2 Si1 C5A 126.5(6) . . ?
C7 Si1 C2A 145.4(6) . . ?
C7A Si1 C2A 100.7(7) . . ?
C7A Si1 C7 45.1(5) . . ?
Si1 C5 H5 110.0 . . ?
C1 C5 Si1 117.2(9) . . ?
C1 C5 H5 110.0 . . ?
C1 C5 C4 108.3(12) . . ?
C4 C5 Si1 101.0(8) . . ?
C4 C5 H5 110.0 . . ?
C019 C11 H11A 109.5 . . ?
C019 C11 H11B 109.5 . . ?
C019 C11 H11C 109.5 . . ?
H11A C11 H11B 109.5 . . ?
H11A C11 H11C 109.5 . . ?
H11B C11 H11C 109.5 . . ?
C019 C25 H25A 109.5 . . ?
C019 C25 H25B 109.5 . . ?
C019 C25 H25C 109.5 . . ?
H25A C25 H25B 109.5 . . ?
H25A C25 H25C 109.5 . . ?
H25B C25 H25C 109.5 . . ?
Si1 C2 H2 111.6 . . ?
C9A C2 Si1 107.0(8) . . ?
C9A C2 H2 111.6 . . ?
C3A C2 Si1 107.1(8) . . ?
C3A C2 H2 111.6 . . ?
C3A C2 C9A 107.6(10) . . ?
C5 C1 H1A 109.5 . . ?
C5 C1 H1B 109.5 . . ?
C5 C1 H1C 109.5 . . ?
H1A C1 H1B 109.5 . . ?
H1A C1 H1C 109.5 . . ?
H1B C1 H1C 109.5 . . ?
C2 C9A H9AA 109.5 . . ?
C2 C9A H9AB 109.5 . . ?
C2 C9A H9AC 109.5 . . ?
H9AA C9A H9AB 109.5 . . ?
H9AA C9A H9AC 109.5 . . ?
H9AB C9A H9AC 109.5 . . ?
C2 C3A H3AA 109.5 . . ?
C2 C3A H3AB 109.5 . . ?
C2 C3A H3AC 109.5 . . ?
H3AA C3A H3AB 109.5 . . ?
H3AA C3A H3AC 109.5 . . ?
H3AB C3A H3AC 109.5 . . ?
H3BA C3B H3BB 109.5 . . ?
H3BA C3B H3BC 109.5 . . ?
H3BB C3B H3BC 109.5 . . ?
C2A C3B H3BA 109.5 . . ?
C2A C3B H3BB 109.5 . . ?
C2A C3B H3BC 109.5 . . ?
Si1 C2A H2A 104.5 . . ?
C3B C2A Si1 119.1(10) . . ?
C3B C2A H2A 104.5 . . ?
C3B C2A C9B 106.8(11) . . ?
C9B C2A Si1 115.8(10) . . ?
C9B C2A H2A 104.5 . . ?
C2A C9B H9BA 109.5 . . ?
C2A C9B H9BB 109.5 . . ?
C2A C9B H9BC 109.5 . . ?
H9BA C9B H9BB 109.5 . . ?
H9BA C9B H9BC 109.5 . . ?
H9BB C9B H9BC 109.5 . . ?
H3A C3 H3B 109.5 . . ?
H3A C3 H3C 109.5 . . ?
H3B C3 H3C 109.5 . . ?
C7 C3 H3A 109.5 . . ?
C7 C3 H3B 109.5 . . ?
C7 C3 H3C 109.5 . . ?
C7 C3 C7A 54.9(7) . . ?
C7A C3 H3A 55.9 . . ?
C7A C3 H3B 135.9 . . ?
C7A C3 H3C 114.7 . . ?
C5 C4 H4A 109.5 . . ?
C5 C4 H4B 109.5 . . ?
C5 C4 H4C 109.5 . . ?
H4A C4 H4B 109.5 . . ?
H4A C4 H4C 109.5 . . ?
H4B C4 H4C 109.5 . . ?
H4AA C4A H4AB 109.5 . . ?
H4AA C4A H4AC 109.5 . . ?
H4AB C4A H4AC 109.5 . . ?
C5A C4A H4AA 109.5 . . ?
C5A C4A H4AB 109.5 . . ?
C5A C4A H4AC 109.5 . . ?
Si1 C5A H5A 106.7 . . ?
C4A C5A Si1 118.0(9) . . ?
C4A C5A H5A 106.7 . . ?
C4A C5A C1A 109.8(10) . . ?
C1A C5A Si1 108.4(9) . . ?
C1A C5A H5A 106.7 . . ?
C5A C1A H1AA 109.5 . . ?
C5A C1A H1AB 109.5 . . ?
C5A C1A H1AC 109.5 . . ?
H1AA C1A H1AB 109.5 . . ?
H1AA C1A H1AC 109.5 . . ?
H1AB C1A H1AC 109.5 . . ?
H6A C6 H6B 109.5 . . ?
H6A C6 H6C 109.5 . . ?
H6B C6 H6C 109.5 . . ?
C7 C6 H6A 109.5 . . ?
C7 C6 H6B 109.5 . . ?
C7 C6 H6C 109.5 . . ?
Si1 C7 H7 109.1 . . ?
C3 C7 Si1 106.7(9) . . ?
C3 C7 C6 108.2(12) . . ?
C3 C7 H7 109.1 . . ?
C6 C7 Si1 114.6(7) . . ?
C6 C7 H7 109.1 . . ?
C7A C7 Si1 60.8(5) . . ?
C7A C7 C3 67.0(12) . . ?
C7A C7 C6 170.3(9) . . ?
C7A C7 H7 80.6 . . ?
C8 C7 Si1 110.8(11) . . ?
C8 C7 C3 5.7(16) . . ?
C8 C7 C6 109.1(16) . . ?
C8 C7 H7 103.6 . . ?
C8 C7 C7A 67.0(13) . . ?
H6AA C6A H6AB 109.5 . . ?
H6AA C6A H6AC 109.5 . . ?
H6AB C6A H6AC 109.5 . . ?
C7A C6A H6AA 109.5 . . ?
C7A C6A H6AB 109.5 . . ?
C7A C6A H6AC 109.5 . . ?
Si1 C7A H7A 110.6 . . ?
C3 C7A Si1 109.9(11) . . ?
C3 C7A H7A 103.5 . . ?
C7 C7A Si1 74.1(6) . . ?
C7 C7A C3 58.1(11) . . ?
C7 C7A C6A 84.0(10) . . ?
C7 C7A H7A 160.6 . . ?
C7 C7A C8 51.6(12) . . ?
C6A C7A Si1 110.2(9) . . ?
C6A C7A C3 111.9(11) . . ?
C6A C7A H7A 110.6 . . ?
C8 C7A Si1 109.9(13) . . ?
C8 C7A C3 8.2(14) . . ?
C8 C7A C6A 104.8(11) . . ?
C8 C7A H7A 110.6 . . ?
C7 C8 C7A 61.4(9) . . ?
C7 C8 H8A 139.5 . . ?
C7 C8 H8B 110.6 . . ?
C7 C8 H8C 50.6 . . ?
C7A C8 H8A 109.5 . . ?
C7A C8 H8B 109.5 . . ?
C7A C8 H8C 109.5 . . ?
H8A C8 H8B 109.5 . . ?
H8A C8 H8C 109.5 . . ?
H8B C8 H8C 109.5 . . ?

loop_
_geom_bond_atom_site_label_1
_geom_bond_atom_site_label_2
_geom_bond_distance
_geom_bond_site_symmetry_2
_geom_bond_publ_flag
Si01 C011 1.863(7) . ?
Si01 C012 1.829(7) . ?
Si01 C019 1.875(11) . ?
Si01 C01G 1.866(9) . ?
N003 C00K 1.387(7) . ?
N003 C015 1.441(8) . ?
N003 C017 1.449(7) . ?
C004 C005 1.431(7) . ?
C004 C006 1.196(7) . ?
C005 C009 1.417(7) . ?
C005 C00C 1.391(7) . ?
C006 C008 1.424(7) . ?
N007 C00Y 1.374(7) . ?
N007 C013 1.460(7) . ?
N007 C014 1.458(7) . ?
C008 C00A 1.404(7) . ?
C008 C00F 1.394(7) . ?
C009 C00B 1.419(7) . ?
C009 C00J 1.401(7) . ?
C00A H00A 0.9500 . ?
C00A C00E 1.373(7) . ?
C00B C00D 1.208(7) . ?
C00C H00C 0.9500 . ?
C00C C00H 1.387(7) . ?
C00D C00G 1.426(8) . ?
C00E H00E 0.9500 . ?
C00E C00Y 1.404(8) . ?
C00F H00F 0.9500 . ?
C00F C00U 1.381(7) . ?
C00G C00N 1.399(8) . ?
C00G C00O 1.398(7) . ?
C00H C00M 1.427(7) . ?
C00H C00P 1.421(8) 3_666 ?
C00I C00L 1.204(7) . ?
C00I Si1 1.819(6) . ?
C00J H00J 0.9500 . ?
C00J C00M 1.388(7) . ?
C00K C00R 1.406(8) . ?
C00K C00W 1.391(8) . ?
C00L C00V 1.447(7) . ?
C00M C00T 1.421(7) . ?
C00N H00N 0.9500 . ?
C00N C00R 1.372(7) . ?
C00O H00O 0.9500 . ?
C00O C00W 1.370(8) . ?
C00P C00Q 1.205(7) . ?
C00Q C00S 1.421(8) . ?
C00R H00R 0.9500 . ?
C00S C00V 1.371(8) . ?
C00S C00Z 1.418(7) . ?
C00T C00Z 1.200(7) . ?
C00U H00U 0.9500 . ?
C00U C00Y 1.404(8) . ?
C00V C010 1.430(8) . ?
C00W H00W 0.9500 . ?
C010 C012 1.215(8) . ?
C011 H011 1.0000 . ?
C011 C01B 1.526(11) . ?
C011 C01F 1.530(10) . ?
C013 H01A 0.9800 . ?
C013 H01B 0.9800 . ?
C013 H01C 0.9800 . ?
C014 H01D 0.9800 . ?
C014 H01E 0.9800 . ?
C014 H01F 0.9800 . ?
C015 H01G 0.9800 . ?
C015 H01H 0.9800 . ?
C015 H01I 0.9800 . ?
C016 H01J 0.9800 . ?
C016 H01K 0.9800 . ?
C016 H01L 0.9800 . ?
C016 C01G 1.435(12) . ?
C017 H01M 0.9800 . ?
C017 H01N 0.9800 . ?
C017 H01O 0.9800 . ?
C019 H019 1.0000 . ?
C019 H01P 1.0000 . ?
C019 C01D 1.516(11) . ?
C019 C11 1.503(15) . ?
C019 C25 1.74(2) . ?
C01A H01Q 0.9800 . ?
C01A H01R 0.9800 . ?
C01A H01S 0.9800 . ?
C01A C01G 1.557(10) . ?
C01B H01T 0.9800 . ?
C01B H01U 0.9800 . ?
C01B H01V 0.9800 . ?
C01D H01W 0.9800 . ?
C01D H01X 0.9800 . ?
C01D H01Y 0.9800 . ?
C01F H01Z 0.9800 . ?
C01F H 0.9800 . ?
C01F HA 0.9800 . ?
Si1 C5 1.829(12) . ?
Si1 C2 1.766(11) . ?
Si1 C2A 2.061(13) . ?
Si1 C5A 1.894(12) . ?
Si1 C7 2.025(10) . ?
Si1 C7A 1.838(12) . ?
C5 H5 1.0000 . ?
C5 C1 1.518(14) . ?
C5 C4 1.542(15) . ?
C11 H11A 0.9800 . ?
C11 H11B 0.9800 . ?
C11 H11C 0.9800 . ?
C25 H25A 0.9800 . ?
C25 H25B 0.9800 . ?
C25 H25C 0.9800 . ?
C2 H2 1.0000 . ?
C2 C9A 1.583(14) . ?
C2 C3A 1.527(16) . ?
C1 H1A 0.9800 . ?
C1 H1B 0.9800 . ?
C1 H1C 0.9800 . ?
C9A H9AA 0.9800 . ?
C9A H9AB 0.9800 . ?
C9A H9AC 0.9800 . ?
C3A H3AA 0.9800 . ?
C3A H3AB 0.9800 . ?
C3A H3AC 0.9800 . ?
C3B H3BA 0.9800 . ?
C3B H3BB 0.9800 . ?
C3B H3BC 0.9800 . ?
C3B C2A 1.512(17) . ?
C2A H2A 1.0000 . ?
C2A C9B 1.602(15) . ?
C9B H9BA 0.9800 . ?
C9B H9BB 0.9800 . ?
C9B H9BC 0.9800 . ?
C3 H3A 0.9800 . ?
C3 H3B 0.9800 . ?
C3 H3C 0.9800 . ?
C3 C7 1.547(18) . ?
C3 C7A 1.68(2) . ?
C4 H4A 0.9800 . ?
C4 H4B 0.9800 . ?
C4 H4C 0.9800 . ?
C4A H4AA 0.9800 . ?
C4A H4AB 0.9800 . ?
C4A H4AC 0.9800 . ?
C4A C5A 1.526(13) . ?
C5A H5A 1.0000 . ?
C5A C1A 1.541(13) . ?
C1A H1AA 0.9800 . ?
C1A H1AB 0.9800 . ?
C1A H1AC 0.9800 . ?
C6 H6A 0.9800 . ?
C6 H6B 0.9800 . ?
C6 H6C 0.9800 . ?
C6 C7 1.613(13) . ?
C7 H7 1.0000 . ?
C7 C7A 1.491(17) . ?
C7 C8 1.33(2) . ?
C6A H6AA 0.9800 . ?
C6A H6AB 0.9800 . ?
C6A H6AC 0.9800 . ?
C6A C7A 1.579(14) . ?
C7A H7A 1.0000 . ?
C7A C8 1.56(2) . ?
C8 H8A 0.9800 . ?
C8 H8B 0.9800 . ?
C8 H8C 0.9800 . ?

loop_
_geom_torsion_atom_site_label_1
_geom_torsion_atom_site_label_2
_geom_torsion_atom_site_label_3
_geom_torsion_atom_site_label_4
_geom_torsion
_geom_torsion_site_symmetry_1
_geom_torsion_site_symmetry_2
_geom_torsion_site_symmetry_3
_geom_torsion_site_symmetry_4
_geom_torsion_publ_flag
N003 C00K C00R C00N 178.4(6) . . . . ?
N003 C00K C00W C00O -177.2(6) . . . . ?
C004 C005 C009 C00B -1.0(10) . . . . ?
C004 C005 C009 C00J 179.8(6) . . . . ?
C004 C005 C00C C00H 180.0(6) . . . . ?
C005 C009 C00J C00M 1.0(10) . . . . ?
C005 C00C C00H C00M -0.5(10) . . . . ?
C005 C00C C00H C00P 180.0(6) . . . 3_666 ?
C006 C008 C00A C00E -179.7(6) . . . . ?
C006 C008 C00F C00U 179.5(6) . . . . ?
C008 C00A C00E C00Y 0.4(10) . . . . ?
C008 C00F C00U C00Y -0.1(10) . . . . ?
C009 C005 C00C C00H 0.2(10) . . . . ?
C009 C00J C00M C00H -1.3(10) . . . . ?
C009 C00J C00M C00T 175.7(7) . . . . ?
C00A C008 C00F C00U 0.2(9) . . . . ?
C00A C00E C00Y N007 179.9(6) . . . . ?
C00A C00E C00Y C00U -0.3(10) . . . . ?
C00B C009 C00J C00M -178.2(6) . . . . ?
C00C C005 C009 C00B 178.8(6) . . . . ?
C00C C005 C009 C00J -0.4(9) . . . . ?
C00C C00H C00M C00J 1.1(10) . . . . ?
C00C C00H C00M C00T -175.9(7) . . . . ?
C00D C00G C00N C00R -179.8(6) . . . . ?
C00D C00G C00O C00W -179.1(6) . . . . ?
C00F C008 C00A C00E -0.3(9) . . . . ?
C00F C00U C00Y N007 179.9(6) . . . . ?
C00F C00U C00Y C00E 0.1(10) . . . . ?
C00G C00N C00R C00K -1.1(10) . . . . ?
C00G C00O C00W C00K -1.2(10) . . . . ?
C00I Si1 C5 C1 42.6(13) . . . . ?
C00I Si1 C5 C4 -74.7(9) . . . . ?
C00I Si1 C2 C9A -164.2(7) . . . . ?
C00I Si1 C2 C3A -49.0(11) . . . . ?
C00I Si1 C5A C4A -163.6(10) . . . . ?
C00I Si1 C5A C1A 70.9(10) . . . . ?
C00I Si1 C7A C3 39.2(11) . . . . ?
C00I Si1 C7A C7 85.8(6) . . . . ?
C00I Si1 C7A C6A 163.1(8) . . . . ?
C00I Si1 C7A C8 48.0(12) . . . . ?
C00N C00G C00O C00W -0.1(10) . . . . ?
C00O C00G C00N C00R 1.2(10) . . . . ?
C00P C00H C00M C00J -179.4(7) 3_666 . . . ?
C00P C00H C00M C00T 3.6(11) 3_666 . . . ?
C00Q C00S C00V C00L -5.4(12) . . . . ?
C00Q C00S C00V C010 175.4(7) . . . . ?
C00R C00K C00W C00O 1.3(10) . . . . ?
C00W C00K C00R C00N -0.2(10) . . . . ?
C00Z C00S C00V C00L 177.5(7) . . . . ?
C00Z C00S C00V C010 -1.7(12) . . . . ?
C011 Si01 C019 C01D -52.0(7) . . . . ?
C011 Si01 C019 C11 174.5(10) . . . . ?
C011 Si01 C019 C25 -171.6(7) . . . . ?
C011 Si01 C01G C016 -92.7(8) . . . . ?
C011 Si01 C01G C01A 43.8(8) . . . . ?
C012 Si01 C011 C01B 62.1(6) . . . . ?
C012 Si01 C011 C01F -62.0(7) . . . . ?
C012 Si01 C019 C01D -165.4(6) . . . . ?
C012 Si01 C019 C11 61.0(10) . . . . ?
C012 Si01 C019 C25 75.0(7) . . . . ?
C012 Si01 C01G C016 25.3(9) . . . . ?
C012 Si01 C01G C01A 161.8(7) . . . . ?
C013 N007 C00Y C00E 4.0(11) . . . . ?
C013 N007 C00Y C00U -175.8(7) . . . . ?
C014 N007 C00Y C00E -176.6(7) . . . . ?
C014 N007 C00Y C00U 3.6(11) . . . . ?
C015 N003 C00K C00R 11.5(10) . . . . ?
C015 N003 C00K C00W -170.0(7) . . . . ?
C017 N003 C00K C00R 170.2(7) . . . . ?
C017 N003 C00K C00W -11.3(10) . . . . ?
C019 Si01 C011 C01B -54.4(6) . . . . ?
C019 Si01 C011 C01F -178.5(6) . . . . ?
C019 Si01 C01G C016 142.5(8) . . . . ?
C019 Si01 C01G C01A -81.0(8) . . . . ?
C01G Si01 C011 C01B -177.5(5) . . . . ?
C01G Si01 C011 C01F 58.4(7) . . . . ?
C01G Si01 C019 C01D 77.6(7) . . . . ?
C01G Si01 C019 C11 -56.0(10) . . . . ?
C01G Si01 C019 C25 -42.0(7) . . . . ?
Si1 C7 C7A C3 126.5(9) . . . . ?
Si1 C7 C7A C6A -113.0(8) . . . . ?
Si1 C7 C7A C8 132.7(12) . . . . ?
Si1 C7 C8 C7A -43.3(10) . . . . ?
Si1 C7A C8 C7 48.7(11) . . . . ?
C5 Si1 C7A C3 -113.3(10) . . . . ?
C5 Si1 C7A C7 -66.8(8) . . . . ?
C5 Si1 C7A C6A 10.5(13) . . . . ?
C5 Si1 C7A C8 -104.6(12) . . . . ?
C2 Si1 C5A C4A 65.8(12) . . . . ?
C2 Si1 C5A C1A -59.8(11) . . . . ?
C2A Si1 C5 C1 -57.5(13) . . . . ?
C2A Si1 C5 C4 -174.8(9) . . . . ?
C2A Si1 C7A C3 139.5(10) . . . . ?
C2A Si1 C7A C7 -174.0(6) . . . . ?
C2A Si1 C7A C6A -96.7(10) . . . . ?
C2A Si1 C7A C8 148.2(11) . . . . ?
C3 C7 C7A Si1 -126.5(9) . . . . ?
C3 C7 C7A C6A 120.5(11) . . . . ?
C3 C7 C7A C8 6.2(17) . . . . ?
C3 C7 C8 C7A -89(22) . . . . ?
C3 C7A C8 C7 140(14) . . . . ?
C5A Si1 C2 C9A -40.2(11) . . . . ?
C5A Si1 C2 C3A 74.9(11) . . . . ?
C6 C7 C8 C7A -170.4(9) . . . . ?
C7 Si1 C5 C1 152.2(12) . . . . ?
C7 Si1 C5 C4 34.9(9) . . . . ?
C7 Si1 C7A C3 -46.5(10) . . . . ?
C7 Si1 C7A C6A 77.3(10) . . . . ?
C7 Si1 C7A C8 -37.8(10) . . . . ?
C7 C3 C7A Si1 55.3(8) . . . . ?
C7 C3 C7A C6A -67.5(12) . . . . ?
C7 C3 C7A C8 -36(13) . . . . ?
C6A C7A C8 C7 -69.7(13) . . . . ?
C7A Si1 C5 C1 -166.3(11) . . . . ?
C7A Si1 C5 C4 76.4(11) . . . . ?
C7A C3 C7 Si1 -47.1(7) . . . . ?
C7A C3 C7 C6 -171.0(9) . . . . ?
C7A C3 C7 C8 89(22) . . . . ?
C8 C7 C7A Si1 -132.7(12) . . . . ?
C8 C7 C7A C3 -6.2(17) . . . . ?
C8 C7 C7A C6A 114.3(13) . . . . ?
